data_7151960
loop_
_publ_author_name
'Shen, Fengjuan'
'Li, Xiaoliu'
'Zhang, Xiaoyuan'
'Yin, Qingmei'
'Qin, Zhanbin'
'Chen, Hua'
'Zhang, Jinchao'
'Ma, Zhaipu'

_publ_section_title
;
 Microwave-assisted synthesis of dinucleoside analogues containing a
 thiazolidin-4-one linkage via one-pot tandem
 Staudinger/aza-Wittig/cyclization.
;
_journal_issue 16
_journal_name_full 'Organic &amp; biomolecular chemistry'
_journal_page_first 5766
_journal_page_last 5772
_journal_paper_doi 10.1039/c1ob05675a
_journal_volume 9
_journal_year 2011
_chemical_formula_sum 'C26 H35 N5 O11 S'
_chemical_formula_weight 625.65
_chemical_name_systematic
;
?
;
_space_group_IT_number 19
_symmetry_cell_setting orthorhombic
_symmetry_space_group_name_Hall 'P 2ac 2ab'
_symmetry_space_group_name_H-M 'P 21 21 21'
_atom_sites_solution_hydrogens geom
_atom_sites_solution_primary direct
_atom_sites_solution_secondary difmap
_audit_creation_method SHELXL-97
_cell_angle_alpha 90.00
_cell_angle_beta 90.00
_cell_angle_gamma 90.00
_cell_formula_units_Z 4
_cell_length_a 8.5748(6)
_cell_length_b 14.9184(10)
_cell_length_c 23.0172(15)
_cell_measurement_temperature 296(2)
_cell_volume 2944.4(3)
_computing_structure_refinement 'SHELXL-97 (Sheldrick, 2008)'
_computing_structure_solution 'SHELXS-97 (Sheldrick, 2008)'
_diffrn_ambient_temperature 296(2)
_diffrn_measured_fraction_theta_full 0.990
_diffrn_measured_fraction_theta_max 0.990
_diffrn_radiation_monochromator graphite
_diffrn_radiation_source 'fine-focus sealed tube'
_diffrn_radiation_type MoK\a
_diffrn_radiation_wavelength 0.71073
_diffrn_reflns_av_R_equivalents 0.0420
_diffrn_reflns_av_sigmaI/netI 0.0625
_diffrn_reflns_limit_h_max 11
_diffrn_reflns_limit_h_min -10
_diffrn_reflns_limit_k_max 17
_diffrn_reflns_limit_k_min -19
_diffrn_reflns_limit_l_max 30
_diffrn_reflns_limit_l_min -30
_diffrn_reflns_number 18695
_diffrn_reflns_theta_full 28.38
_diffrn_reflns_theta_max 28.38
_diffrn_reflns_theta_min 1.77
_exptl_absorpt_coefficient_mu 0.178
_exptl_absorpt_correction_T_max 0.9731
_exptl_absorpt_correction_T_min 0.8881
_exptl_crystal_density_diffrn 1.411
_exptl_crystal_density_method 'not measured'
_exptl_crystal_F_000 1320
_exptl_crystal_size_max 0.68
_exptl_crystal_size_mid 0.16
_exptl_crystal_size_min 0.15
_refine_diff_density_max 0.882
_refine_diff_density_min -0.269
_refine_diff_density_rms 0.054
_refine_ls_abs_structure_details 'Flack H D (1983), Acta Cryst. A39, 876-881'
_refine_ls_abs_structure_Flack 0.13(13)
_refine_ls_extinction_coef 0.0039(11)
_refine_ls_extinction_expression Fc^*^=kFc[1+0.001xFc^2^\l^3^/sin(2\q)]^-1/4^
_refine_ls_extinction_method SHELXL
_refine_ls_goodness_of_fit_ref 1.030
_refine_ls_hydrogen_treatment mixed
_refine_ls_matrix_type full
_refine_ls_number_parameters 396
_refine_ls_number_reflns 7269
_refine_ls_number_restraints 0
_refine_ls_restrained_S_all 1.030
_refine_ls_R_factor_all 0.1144
_refine_ls_R_factor_gt 0.0591
_refine_ls_shift/su_max 0.000
_refine_ls_shift/su_mean 0.000
_refine_ls_structure_factor_coef Fsqd
_refine_ls_weighting_details 'calc w=1/[\s^2^(Fo^2^)+(0.0976P)^2^+0.0000P] where P=(Fo^2^+2Fc^2^)/3'
_refine_ls_weighting_scheme calc
_refine_ls_wR_factor_gt 0.1498
_refine_ls_wR_factor_ref 0.1773
_reflns_number_gt 4391
_reflns_number_total 7269
_reflns_threshold_expression >2sigma(I)
_cod_data_source_file c1ob05675a.txt
_cod_data_source_block lxl2_0m
_cod_depositor_comments
;
The following automatic conversions were performed:

'_symmetry_cell_setting' value 'Orthorhombic' changed to
'orthorhombic' according to
/home/saulius/struct/CIF-dictionaries/cif_core.dic dictionary named
'cif_core.dic' version 2.4.1 from 2010-06-29.

Automatic conversion script
Id: cif_fix_values 1715 2011-07-08 13:25:40Z adriana 
;
_cod_original_sg_symbol_H-M P2(1)2(1)2(1)
_cod_database_code 7151960

loop_
_symmetry_equiv_pos_as_xyz
'x, y, z'
'x+1/2, -y+1/2, -z'
'-x, y+1/2, -z+1/2'
'-x+1/2, -y, z+1/2'

loop_
_atom_site_label
_atom_site_type_symbol
_atom_site_fract_x
_atom_site_fract_y
_atom_site_fract_z
_atom_site_U_iso_or_equiv
_atom_site_adp_type
_atom_site_occupancy
_atom_site_symmetry_multiplicity
_atom_site_calc_flag
_atom_site_refinement_flags
_atom_site_disorder_assembly
_atom_site_disorder_group
S1 S 0.35586(15) 0.21285(9) 0.99534(4) 0.0679(4) Uani 1 1 d . . .
N1 N 1.2024(4) -0.0542(2) 0.83436(14) 0.0540(8) Uani 1 1 d . . .
N2 N 0.9691(3) 0.02139(19) 0.82017(12) 0.0410(7) Uani 1 1 d . . .
N3 N 0.5143(3) 0.16126(19) 0.90360(12) 0.0412(7) Uani 1 1 d . . .
N4 N 0.2111(3) 0.33970(18) 0.75888(11) 0.0383(6) Uani 1 1 d . . .
N5 N -0.0115(4) 0.2665(2) 0.72589(15) 0.0530(8) Uani 1 1 d . . .
O1 O 1.3690(3) -0.0809(2) 0.76110(13) 0.0690(8) Uani 1 1 d . . .
O2 O 1.0315(4) -0.0362(2) 0.90836(12) 0.0734(9) Uani 1 1 d . . .
O3 O 0.7165(3) 0.05060(17) 0.79209(11) 0.0526(7) Uani 1 1 d . . .
O4 O 0.6725(4) 0.2289(2) 0.73935(12) 0.0635(8) Uani 1 1 d . . .
H4 H 0.7207 0.2377 0.7696 0.095 Uiso 1 1 calc R . .
O5 O 0.5183(4) 0.00965(18) 0.91305(13) 0.0636(8) Uani 1 1 d . . .
O6 O 0.3973(3) 0.30717(17) 0.83187(10) 0.0477(6) Uani 1 1 d . . .
O7 O 0.3392(4) 0.41405(17) 0.94600(10) 0.0542(7) Uani 1 1 d . . .
O8 O 0.3262(3) 0.50216(17) 0.86708(10) 0.0536(7) Uani 1 1 d . . .
O9 O 0.0132(3) 0.3014(2) 0.82107(12) 0.0619(7) Uani 1 1 d . . .
O10 O -0.0424(4) 0.2237(2) 0.63285(14) 0.0791(9) Uani 1 1 d . . .
O11 O 0.6654(5) 0.3014(3) 0.60198(15) 0.0938(11) Uani 1 1 d . . .
H11 H 0.7408 0.3250 0.6177 0.141 Uiso 1 1 calc R . .
C1 C 1.2494(4) -0.0446(3) 0.77706(17) 0.0479(9) Uani 1 1 d . . .
C2 C 1.1493(4) 0.0091(3) 0.74089(16) 0.0498(9) Uani 1 1 d . . .
C3 C 1.0136(4) 0.0379(2) 0.76380(16) 0.0472(9) Uani 1 1 d . . .
H3 H 0.9465 0.0706 0.7402 0.057 Uiso 1 1 calc R . .
C4 C 1.0652(4) -0.0240(3) 0.85816(17) 0.0498(9) Uani 1 1 d . . .
C5 C 1.1953(6) 0.0240(4) 0.67981(19) 0.0765(14) Uani 1 1 d . . .
H5A H 1.1182 0.0603 0.6609 0.115 Uiso 1 1 calc R . .
H5B H 1.2032 -0.0327 0.6603 0.115 Uiso 1 1 calc R . .
H5C H 1.2943 0.0539 0.6786 0.115 Uiso 1 1 calc R . .
C6 C 0.8101(4) 0.0416(2) 0.84174(15) 0.0404(8) Uani 1 1 d . . .
H6 H 0.7721 -0.0084 0.8655 0.048 Uiso 1 1 calc R . .
C7 C 0.7948(4) 0.1290(2) 0.87560(15) 0.0406(8) Uani 1 1 d . . .
H7A H 0.8768 0.1707 0.8650 0.049 Uiso 1 1 calc R . .
H7B H 0.7994 0.1182 0.9171 0.049 Uiso 1 1 calc R . .
C8 C 0.6346(4) 0.1651(2) 0.85788(14) 0.0371(7) Uani 1 1 d . . .
H8 H 0.6470 0.2278 0.8459 0.045 Uiso 1 1 calc R . .
C9 C 0.5885(4) 0.1097(2) 0.80391(14) 0.0402(8) Uani 1 1 d . . .
H9 H 0.4961 0.0738 0.8132 0.048 Uiso 1 1 calc R . .
C10 C 0.5578(4) 0.1623(3) 0.74872(16) 0.0479(9) Uani 1 1 d . . .
H10A H 0.5564 0.1216 0.7159 0.057 Uiso 1 1 calc R . .
H10B H 0.4561 0.1906 0.7513 0.057 Uiso 1 1 calc R . .
C11 C 0.4701(5) 0.0841(3) 0.92804(16) 0.0491(9) Uani 1 1 d . . .
C12 C 0.3494(6) 0.0977(3) 0.97470(19) 0.0712(13) Uani 1 1 d . . .
H12A H 0.3719 0.0598 1.0079 0.085 Uiso 1 1 calc R . .
H12B H 0.2466 0.0825 0.9601 0.085 Uiso 1 1 calc R . .
C13 C 0.4436(4) 0.2433(2) 0.92578(14) 0.0429(8) Uani 1 1 d . . .
H13 H 0.5255 0.2880 0.9324 0.052 Uiso 1 1 calc R . .
C14 C 0.3217(4) 0.2822(3) 0.88537(14) 0.0435(8) Uani 1 1 d . . .
H14 H 0.2430 0.2363 0.8771 0.052 Uiso 1 1 calc R . .
C15 C 0.2405(4) 0.3663(2) 0.90691(15) 0.0436(8) Uani 1 1 d . . .
H15 H 0.1378 0.3536 0.9237 0.052 Uiso 1 1 calc R . .
C16 C 0.2303(4) 0.4276(2) 0.85311(14) 0.0409(8) Uani 1 1 d . . .
H16 H 0.1231 0.4447 0.8433 0.049 Uiso 1 1 calc R . .
C17 C 0.3114(4) 0.3759(2) 0.80462(14) 0.0389(7) Uani 1 1 d . . .
H17 H 0.3862 0.4166 0.7862 0.047 Uiso 1 1 calc R . .
C18 C 0.3385(5) 0.5062(3) 0.92897(15) 0.0521(9) Uani 1 1 d . . .
C19 C 0.4911(7) 0.5484(4) 0.9446(2) 0.0872(16) Uani 1 1 d . . .
H19A H 0.4945 0.5589 0.9857 0.131 Uiso 1 1 calc R . .
H19B H 0.5019 0.6043 0.9244 0.131 Uiso 1 1 calc R . .
H19C H 0.5747 0.5090 0.9338 0.131 Uiso 1 1 calc R . .
C20 C 0.1987(6) 0.5529(3) 0.9546(2) 0.0717(13) Uani 1 1 d . . .
H20A H 0.1067 0.5180 0.9472 0.108 Uiso 1 1 calc R . .
H20B H 0.1875 0.6110 0.9372 0.108 Uiso 1 1 calc R . .
H20C H 0.2127 0.5594 0.9958 0.108 Uiso 1 1 calc R . .
C21 C 0.2711(4) 0.3332(2) 0.70327(14) 0.0408(8) Uani 1 1 d . . .
H21 H 0.3697 0.3570 0.6965 0.049 Uiso 1 1 calc R . .
C22 C 0.1973(4) 0.2954(3) 0.65890(15) 0.0470(8) Uani 1 1 d . . .
C23 C 0.0422(5) 0.2597(3) 0.66900(18) 0.0549(10) Uani 1 1 d . . .
C24 C 0.0679(4) 0.3029(2) 0.77168(17) 0.0465(8) Uani 1 1 d . . .
C25 C 0.2619(6) 0.2900(4) 0.59896(18) 0.0729(13) Uani 1 1 d . . .
H25A H 0.1953 0.3223 0.5728 0.109 Uiso 1 1 calc R . .
H25B H 0.2678 0.2284 0.5872 0.109 Uiso 1 1 calc R . .
H25C H 0.3644 0.3159 0.5983 0.109 Uiso 1 1 calc R . .
C26 C 0.6761(7) 0.3126(4) 0.5426(2) 0.0885(16) Uani 1 1 d . . .
H26A H 0.5799 0.2945 0.5247 0.133 Uiso 1 1 calc R . .
H26B H 0.7599 0.2765 0.5278 0.133 Uiso 1 1 calc R . .
H26C H 0.6960 0.3745 0.5340 0.133 Uiso 1 1 calc R . .

loop_
_atom_site_aniso_label
_atom_site_aniso_U_11
_atom_site_aniso_U_22
_atom_site_aniso_U_33
_atom_site_aniso_U_23
_atom_site_aniso_U_13
_atom_site_aniso_U_12
S1 0.0779(8) 0.0820(8) 0.0439(5) 0.0072(5) 0.0162(5) 0.0252(6)
N1 0.0414(16) 0.064(2) 0.0568(19) 0.0011(15) 0.0026(15) 0.0141(16)
N2 0.0396(15) 0.0429(16) 0.0405(15) -0.0044(12) 0.0002(12) 0.0106(13)
N3 0.0393(15) 0.0421(16) 0.0423(15) 0.0016(13) 0.0067(12) 0.0076(13)
N4 0.0339(14) 0.0410(15) 0.0401(15) 0.0019(12) -0.0030(11) -0.0051(12)
N5 0.0464(17) 0.0506(18) 0.062(2) 0.0019(15) -0.0130(15) -0.0086(15)
O1 0.0470(15) 0.076(2) 0.084(2) -0.0091(16) 0.0183(15) 0.0147(15)
O2 0.0639(18) 0.111(3) 0.0450(16) 0.0035(15) 0.0005(14) 0.0228(19)
O3 0.0468(14) 0.0578(16) 0.0534(15) -0.0199(12) -0.0103(12) 0.0193(13)
O4 0.0585(17) 0.0735(19) 0.0586(17) 0.0112(15) 0.0021(14) -0.0139(15)
O5 0.0726(19) 0.0412(16) 0.0771(19) 0.0121(14) 0.0165(15) 0.0041(14)
O6 0.0449(13) 0.0609(16) 0.0372(12) 0.0013(11) 0.0039(10) 0.0186(12)
O7 0.0796(19) 0.0446(14) 0.0384(13) -0.0047(11) -0.0042(13) 0.0141(14)
O8 0.0728(19) 0.0493(15) 0.0387(13) -0.0004(11) 0.0005(12) -0.0082(14)
O9 0.0494(15) 0.082(2) 0.0544(17) 0.0063(14) 0.0031(13) -0.0171(14)
O10 0.073(2) 0.085(2) 0.079(2) -0.0272(18) -0.0222(17) -0.0090(18)
O11 0.086(3) 0.116(3) 0.080(2) -0.029(2) -0.0024(19) -0.019(2)
C1 0.0358(18) 0.049(2) 0.059(2) -0.0063(17) 0.0073(16) -0.0003(16)
C2 0.046(2) 0.051(2) 0.053(2) -0.0005(17) 0.0058(17) -0.0018(18)
C3 0.047(2) 0.0421(19) 0.052(2) 0.0002(16) 0.0001(17) 0.0020(16)
C4 0.0408(19) 0.062(2) 0.046(2) -0.0067(18) -0.0007(16) 0.0137(18)
C5 0.068(3) 0.100(4) 0.061(3) 0.013(2) 0.019(2) -0.003(3)
C6 0.0348(17) 0.0403(18) 0.0460(19) -0.0058(14) -0.0029(14) 0.0038(15)
C7 0.0341(17) 0.0411(19) 0.0465(19) -0.0069(15) 0.0003(15) 0.0031(15)
C8 0.0342(17) 0.0345(17) 0.0425(18) 0.0014(14) 0.0040(14) 0.0040(14)
C9 0.0326(17) 0.0400(19) 0.048(2) -0.0052(15) -0.0008(14) 0.0064(14)
C10 0.0421(19) 0.054(2) 0.047(2) -0.0058(17) -0.0039(16) 0.0029(18)
C11 0.051(2) 0.045(2) 0.050(2) 0.0151(17) 0.0044(17) 0.0000(18)
C12 0.072(3) 0.079(3) 0.063(3) 0.023(2) 0.024(2) 0.011(3)
C13 0.045(2) 0.042(2) 0.0422(18) -0.0050(15) 0.0022(15) 0.0087(15)
C14 0.0421(19) 0.0454(19) 0.0430(18) -0.0016(15) 0.0055(15) 0.0037(16)
C15 0.0440(19) 0.0424(19) 0.0442(19) 0.0029(15) 0.0093(16) 0.0073(15)
C16 0.0367(17) 0.043(2) 0.0431(18) 0.0009(15) 0.0013(14) 0.0010(15)
C17 0.0326(16) 0.0437(19) 0.0406(18) 0.0010(14) 0.0010(14) -0.0010(15)
C18 0.067(3) 0.052(2) 0.0366(18) -0.0068(16) 0.0045(17) 0.000(2)
C19 0.091(4) 0.106(4) 0.065(3) -0.018(3) -0.006(3) -0.022(3)
C20 0.095(4) 0.049(2) 0.071(3) -0.008(2) 0.021(3) 0.016(2)
C21 0.0410(19) 0.0390(18) 0.0423(19) 0.0044(15) 0.0010(14) -0.0004(15)
C22 0.050(2) 0.048(2) 0.0430(19) -0.0028(16) -0.0071(16) 0.0029(18)
C23 0.056(2) 0.053(2) 0.056(2) -0.0090(18) -0.014(2) 0.0023(19)
C24 0.0451(19) 0.043(2) 0.052(2) 0.0050(16) -0.0082(17) -0.0039(16)
C25 0.065(3) 0.098(4) 0.055(2) -0.019(2) -0.002(2) -0.003(3)
C26 0.102(4) 0.096(4) 0.068(3) -0.014(3) 0.001(3) -0.004(3)

loop_
_atom_type_symbol
_atom_type_description
_atom_type_scat_dispersion_real
_atom_type_scat_dispersion_imag
_atom_type_scat_source
C C 0.0033 0.0016 'International Tables Vol C Tables 4.2.6.8 and 6.1.1.4'
H H 0.0000 0.0000 'International Tables Vol C Tables 4.2.6.8 and 6.1.1.4'
N N 0.0061 0.0033 'International Tables Vol C Tables 4.2.6.8 and 6.1.1.4'
O O 0.0106 0.0060 'International Tables Vol C Tables 4.2.6.8 and 6.1.1.4'
S S 0.1246 0.1234 'International Tables Vol C Tables 4.2.6.8 and 6.1.1.4'

loop_
_geom_angle_atom_site_label_1
_geom_angle_atom_site_label_2
_geom_angle_atom_site_label_3
_geom_angle
_geom_angle_site_symmetry_1
_geom_angle_site_symmetry_3
_geom_angle_publ_flag
C12 S1 C13 91.09(17) . . ?
C4 N1 C1 126.5(3) . . ?
C3 N2 C4 121.4(3) . . ?
C3 N2 C6 122.4(3) . . ?
C4 N2 C6 115.9(3) . . ?
C11 N3 C13 117.2(3) . . ?
C11 N3 C8 122.2(3) . . ?
C13 N3 C8 120.5(3) . . ?
C24 N4 C21 120.1(3) . . ?
C24 N4 C17 121.2(3) . . ?
C21 N4 C17 118.3(3) . . ?
C24 N5 C23 126.1(3) . . ?
C6 O3 C9 110.0(2) . . ?
C10 O4 H4 109.5 . . ?
C17 O6 C14 109.4(2) . . ?
C15 O7 C18 107.8(3) . . ?
C16 O8 C18 107.5(3) . . ?
C26 O11 H11 109.5 . . ?
O1 C1 N1 119.1(4) . . ?
O1 C1 C2 125.2(4) . . ?
N1 C1 C2 115.7(3) . . ?
C3 C2 C1 117.8(3) . . ?
C3 C2 C5 123.7(4) . . ?
C1 C2 C5 118.3(4) . . ?
C2 C3 N2 123.5(3) . . ?
C2 C3 H3 118.2 . . ?
N2 C3 H3 118.2 . . ?
O2 C4 N1 122.5(4) . . ?
O2 C4 N2 122.7(3) . . ?
N1 C4 N2 114.8(3) . . ?
C2 C5 H5A 109.5 . . ?
C2 C5 H5B 109.5 . . ?
H5A C5 H5B 109.5 . . ?
C2 C5 H5C 109.5 . . ?
H5A C5 H5C 109.5 . . ?
H5B C5 H5C 109.5 . . ?
O3 C6 N2 105.9(3) . . ?
O3 C6 C7 106.6(3) . . ?
N2 C6 C7 115.1(3) . . ?
O3 C6 H6 109.7 . . ?
N2 C6 H6 109.7 . . ?
C7 C6 H6 109.7 . . ?
C6 C7 C8 104.0(3) . . ?
C6 C7 H7A 111.0 . . ?
C8 C7 H7A 111.0 . . ?
C6 C7 H7B 111.0 . . ?
C8 C7 H7B 111.0 . . ?
H7A C7 H7B 109.0 . . ?
N3 C8 C7 115.1(3) . . ?
N3 C8 C9 112.0(3) . . ?
C7 C8 C9 104.8(3) . . ?
N3 C8 H8 108.2 . . ?
C7 C8 H8 108.2 . . ?
C9 C8 H8 108.2 . . ?
O3 C9 C10 107.0(3) . . ?
O3 C9 C8 106.6(3) . . ?
C10 C9 C8 116.1(3) . . ?
O3 C9 H9 109.0 . . ?
C10 C9 H9 109.0 . . ?
C8 C9 H9 109.0 . . ?
O4 C10 C9 111.8(3) . . ?
O4 C10 H10A 109.3 . . ?
C9 C10 H10A 109.3 . . ?
O4 C10 H10B 109.3 . . ?
C9 C10 H10B 109.3 . . ?
H10A C10 H10B 107.9 . . ?
O5 C11 N3 124.2(3) . . ?
O5 C11 C12 123.5(4) . . ?
N3 C11 C12 112.3(3) . . ?
C11 C12 S1 107.4(3) . . ?
C11 C12 H12A 110.2 . . ?
S1 C12 H12A 110.2 . . ?
C11 C12 H12B 110.2 . . ?
S1 C12 H12B 110.2 . . ?
H12A C12 H12B 108.5 . . ?
N3 C13 C14 113.2(3) . . ?
N3 C13 S1 105.6(2) . . ?
C14 C13 S1 110.4(2) . . ?
N3 C13 H13 109.2 . . ?
C14 C13 H13 109.2 . . ?
S1 C13 H13 109.2 . . ?
O6 C14 C13 108.2(3) . . ?
O6 C14 C15 105.8(3) . . ?
C13 C14 C15 115.6(3) . . ?
O6 C14 H14 109.0 . . ?
C13 C14 H14 109.0 . . ?
C15 C14 H14 109.0 . . ?
O7 C15 C14 110.3(3) . . ?
O7 C15 C16 104.1(3) . . ?
C14 C15 C16 104.7(3) . . ?
O7 C15 H15 112.4 . . ?
C14 C15 H15 112.4 . . ?
C16 C15 H15 112.4 . . ?
O8 C16 C17 107.4(3) . . ?
O8 C16 C15 104.5(3) . . ?
C17 C16 C15 105.2(3) . . ?
O8 C16 H16 113.0 . . ?
C17 C16 H16 113.0 . . ?
C15 C16 H16 113.0 . . ?
O6 C17 N4 111.1(3) . . ?
O6 C17 C16 106.3(3) . . ?
N4 C17 C16 116.5(3) . . ?
O6 C17 H17 107.6 . . ?
N4 C17 H17 107.6 . . ?
C16 C17 H17 107.6 . . ?
O7 C18 O8 103.5(3) . . ?
O7 C18 C19 109.6(4) . . ?
O8 C18 C19 108.8(3) . . ?
O7 C18 C20 109.9(3) . . ?
O8 C18 C20 110.5(3) . . ?
C19 C18 C20 114.0(4) . . ?
C18 C19 H19A 109.5 . . ?
C18 C19 H19B 109.5 . . ?
H19A C19 H19B 109.5 . . ?
C18 C19 H19C 109.5 . . ?
H19A C19 H19C 109.5 . . ?
H19B C19 H19C 109.5 . . ?
C18 C20 H20A 109.5 . . ?
C18 C20 H20B 109.5 . . ?
H20A C20 H20B 109.5 . . ?
C18 C20 H20C 109.5 . . ?
H20A C20 H20C 109.5 . . ?
H20B C20 H20C 109.5 . . ?
C22 C21 N4 124.4(3) . . ?
C22 C21 H21 117.8 . . ?
N4 C21 H21 117.8 . . ?
C21 C22 C23 118.0(3) . . ?
C21 C22 C25 124.0(4) . . ?
C23 C22 C25 118.0(3) . . ?
O10 C23 N5 118.3(4) . . ?
O10 C23 C22 126.4(4) . . ?
N5 C23 C22 115.3(3) . . ?
O9 C24 N5 121.0(3) . . ?
O9 C24 N4 123.1(3) . . ?
N5 C24 N4 115.9(3) . . ?
C22 C25 H25A 109.5 . . ?
C22 C25 H25B 109.5 . . ?
H25A C25 H25B 109.5 . . ?
C22 C25 H25C 109.5 . . ?
H25A C25 H25C 109.5 . . ?
H25B C25 H25C 109.5 . . ?
O11 C26 H26A 109.5 . . ?
O11 C26 H26B 109.5 . . ?
H26A C26 H26B 109.5 . . ?
O11 C26 H26C 109.5 . . ?
H26A C26 H26C 109.5 . . ?
H26B C26 H26C 109.5 . . ?

loop_
_geom_bond_atom_site_label_1
_geom_bond_atom_site_label_2
_geom_bond_distance
_geom_bond_site_symmetry_2
_geom_bond_publ_flag
S1 C12 1.783(5) . ?
S1 C13 1.827(4) . ?
N1 C4 1.373(5) . ?
N1 C1 1.387(5) . ?
N2 C3 1.375(4) . ?
N2 C4 1.379(5) . ?
N2 C6 1.482(4) . ?
N3 C11 1.337(5) . ?
N3 C13 1.458(4) . ?
N3 C8 1.475(4) . ?
N4 C24 1.377(5) . ?
N4 C21 1.383(4) . ?
N4 C17 1.463(4) . ?
N5 C24 1.367(5) . ?
N5 C23 1.392(5) . ?
O1 C1 1.216(4) . ?
O2 C4 1.205(5) . ?
O3 C6 1.403(4) . ?
O3 C9 1.433(4) . ?
O4 C10 1.414(5) . ?
O4 H4 0.8200 . ?
O5 C11 1.234(5) . ?
O6 C17 1.410(4) . ?
O6 C14 1.441(4) . ?
O7 C15 1.426(5) . ?
O7 C18 1.429(5) . ?
O8 C16 1.420(4) . ?
O8 C18 1.430(4) . ?
O9 C24 1.230(4) . ?
O10 C23 1.228(5) . ?
O11 C26 1.380(6) . ?
O11 H11 0.8200 . ?
C1 C2 1.440(5) . ?
C2 C3 1.348(5) . ?
C2 C5 1.477(5) . ?
C3 H3 0.9300 . ?
C5 H5A 0.9600 . ?
C5 H5B 0.9600 . ?
C5 H5C 0.9600 . ?
C6 C7 1.526(5) . ?
C6 H6 0.9800 . ?
C7 C8 1.531(4) . ?
C7 H7A 0.9700 . ?
C7 H7B 0.9700 . ?
C8 C9 1.544(5) . ?
C8 H8 0.9800 . ?
C9 C10 1.517(5) . ?
C9 H9 0.9800 . ?
C10 H10A 0.9700 . ?
C10 H10B 0.9700 . ?
C11 C12 1.505(5) . ?
C12 H12A 0.9700 . ?
C12 H12B 0.9700 . ?
C13 C14 1.515(5) . ?
C13 H13 0.9800 . ?
C14 C15 1.517(5) . ?
C14 H14 0.9800 . ?
C15 C16 1.542(5) . ?
C15 H15 0.9800 . ?
C16 C17 1.525(5) . ?
C16 H16 0.9800 . ?
C17 H17 0.9800 . ?
C18 C19 1.496(7) . ?
C18 C20 1.508(6) . ?
C19 H19A 0.9600 . ?
C19 H19B 0.9600 . ?
C19 H19C 0.9600 . ?
C20 H20A 0.9600 . ?
C20 H20B 0.9600 . ?
C20 H20C 0.9600 . ?
C21 C22 1.327(5) . ?
C21 H21 0.9300 . ?
C22 C23 1.452(6) . ?
C22 C25 1.489(6) . ?
C25 H25A 0.9600 . ?
C25 H25B 0.9600 . ?
C25 H25C 0.9600 . ?
C26 H26A 0.9600 . ?
C26 H26B 0.9600 . ?
C26 H26C 0.9600 . ?

loop_
_cod_related_entry_id
_cod_related_entry_database
_cod_related_entry_code
1 ChemSpider 30653518
